data_2102082
loop_
_publ_author_name
'Gaudin, E.'
'Boucher, F.'
'Petricek, V.'
'Taulelle, F.'
'Evain, M.'

_publ_section_title
;
 Structures and phase transitions of the <i>A</i>~7~PSe~6~
 (<i>A</i>~=~Ag, Cu) argyrodite-type ionic conductors. II. \b- and
 \g-Cu~7~PSe~6~
;
_journal_issue 3
_journal_name_full 'Acta Crystallographica Section B'
_journal_page_first 402
_journal_page_last 408
_journal_paper_doi 10.1107/S0108768199016614
_journal_volume 56
_journal_year 2000
_chemical_formula_sum 'Cu7 P Se6'
_chemical_formula_weight 949.56
_space_group_crystal_system cubic
_space_group_IT_number 198
_space_group_name_Hall 'P 2ac 2ab 3'
_space_group_name_H-M_alt 'P 21 3'
_symmetry_space_group_name_H-M 'P 21 3'
_cell_angle_alpha 90
_cell_angle_beta 90
_cell_angle_gamma 90
_cell_formula_units_Z 4
_cell_length_a 10.1080(4)
_cell_length_b 10.1080(4)
_cell_length_c 10.1080(4)
_cell_measurement_reflns_used 34
_cell_measurement_temperature 293
_cell_volume 1032.75(12)
_database_code_amcsd 0009919
_diffrn_ambient_temperature 293
_diffrn_measurement_device_type 'Siemens P4'
_diffrn_measurement_method \q
_diffrn_radiation_type 'Ag K\a'
_diffrn_radiation_wavelength .56090
_diffrn_reflns_av_R_equivalents .057
_diffrn_reflns_number 10070
_diffrn_standards_decay_% <1
_diffrn_standards_interval_time 60
_diffrn_standards_number 3
_exptl_absorpt_coefficient_mu 18.628
_exptl_absorpt_correction_T_max .1358
_exptl_absorpt_correction_T_min .1123
_exptl_absorpt_correction_type sphere
_exptl_crystal_colour 'metallic lustre'
_exptl_crystal_density_diffrn 6.105
_exptl_crystal_description sphere
_exptl_crystal_F_000 1688
_exptl_crystal_size_rad .086
_refine_diff_density_max 1.89
_refine_diff_density_min -1.14
_refine_ls_extinction_coef .1056(4)
_refine_ls_extinction_method 'Type I, Gaussian (Becker \& Coppens, 1974)'
_refine_ls_goodness_of_fit_all .80
_refine_ls_goodness_of_fit_ref .80
_refine_ls_number_parameters 70
_refine_ls_number_reflns 874
_refine_ls_R_factor_all .0297
_refine_ls_R_factor_gt .0297
_refine_ls_shift/su_max <0.0001
_refine_ls_structure_factor_coef F
_refine_ls_weighting_details 'w =1/[\s^2^|F~o~| + (0.016|Fo|)^2^]'
_refine_ls_weighting_scheme calc
_refine_ls_wR_factor_all .0317
_refine_ls_wR_factor_ref .0317
_reflns_number_gt 874
_reflns_number_total 1627
_reflns_threshold_expression I>3.0\s(I)
_cod_data_source_file lc0017.cif
_cod_depositor_comments
;
 Adding atom site occupancy values and marking atoms 'Cu2a' and 'Cu2b' as
 belonging to disorder groups '1' and '2' respectively after consulting the
 original publication.

 Antanas Vaitkus,
 2017-12-01

The following automatic conversions were performed:

'_exptl_absorpt_correction_type' tag value 'spherical' was replaced
with 'sphere' value.

Automatic conversion script
Id: cif_fix_values 1646 2011-03-28 12:23:43Z adriana 

The following automatic conversions were performed:

'_refine_ls_weighting_scheme' value 'w =1/[\s^2^|F~o~| +
(0.016|Fo|)^2^]' was changed to 'calc'. New tag
'_refine_ls_weighting_details' was created. The value of the new tag
was set to 'w =1/[\s^2^|F~o~| + (0.016|Fo|)^2^]'.

Automatic conversion script
Id: cif_fix_values 3143 2015-03-26 13:38:13Z robertas 
;
_cod_database_code 2102082
_amcsd_formula_title beta-Cu7PSe6

loop_
_space_group_symop_id
_space_group_symop_operation_xyz
1 x,y,z
2 -x+1/2,-y,z+1/2
3 x+1/2,-y+1/2,-z
4 -x,y+1/2,-z+1/2
5 z,x,y
6 -z+1/2,-x,y+1/2
7 z+1/2,-x+1/2,-y
8 -z,x+1/2,-y+1/2
9 y,z,x
10 y+1/2,-z+1/2,-x
11 -y,z+1/2,-x+1/2
12 -y+1/2,-z,x+1/2

loop_
_atom_site_aniso_label
_atom_site_aniso_U_11
_atom_site_aniso_U_22
_atom_site_aniso_U_33
_atom_site_aniso_U_12
_atom_site_aniso_U_13
_atom_site_aniso_U_23
P .0103(4) .0103 .0103 -.0002(9) -.0002 -.0002
Se1a .0148(4) .0148 .0148 -.0026(4) -.0026 -.0026
Se1b .0132(5) .0145(5) .0124(5) -.0029(4) -.0018(3) -.0026(3)
Se2 .0210(4) .0210 .0210 .0022(4) .0022 .0022
Se3 .0221(4) .0221 .0221 .0041(4) .0041 .0041
Cu1 .0316(9) .0495(11) .0579(11) -.0029(8) .0025(8) .0003(10)
Cu2a .077(5) .080(5) .0213(9) .056(4) .010(2) .005(2)
Cu2b .036(4) .032(3) .028(3) .005(3) .004(3) -.003(2)
Cu3 .199(5) .199 .199 -.088(3) -.088 -.088

loop_
_atom_site_label
_atom_site_fract_x
_atom_site_fract_y
_atom_site_fract_z
_atom_site_U_iso_or_equiv
_atom_site_occupancy
_atom_site_disorder_group
P .7485(2) .7485 .7485 .0103(2) 1 .
Se1a .87477(9) .87477 .87477 .0148(2) 1 .
Se1b .37079(11) .37645(11) .88083(10) .0134(3) 1 .
Se2 .23601(11) .23601 .23601 .0210(2) 1 .
Se3 .49079(12) .49079 .49079 .0221(2) 1 .
Cu1 .0720(3) -.0892(3) -.2696(3) .0463(6) 1 .
Cu2a .0024(9) .0034(9) .2795(2) .059(2) 0.68(2) 1
Cu2b .0636(11) .0578(8) .2639(8) .032(2) 0.32 2
Cu3 .3608(5) .3608 .3608 .199(3) 1 .

loop_
_geom_bond_atom_site_label_1
_geom_bond_atom_site_label_2
_geom_bond_distance
_geom_bond_publ_flag
P Se1a 2.210(2) yes
P Se1b 2.199(2) yes
Cu3* Se2 2.2636(11) yes
Cu3* Se3 2.1971(12) yes
Cu2b* Cu2a .833(9) yes
Cu1* Cu2b* 2.416 yes
Cu1* Cu2a 2.855(8) yes
Cu1* Cu2a 2.865(8) yes
Cu2b* Cu2b* 2.928 yes
Cu2b* Cu2a 2.954(8) yes
Cu2a Se3 2.326(3) yes
Cu2a Se1b 2.382(7) yes
Cu2a Se1b 2.423(7) yes
Cu1* Se2 2.4849(11) yes
Cu1* Se1a 2.5056(9) yes
Cu1* Se1b 2.5246(10) yes
Cu1* Se3 2.5667(12) yes
Cu2b* Se1b 2.4357(11) yes
Cu2b* Se1b 2.5253(11) yes
Cu2b* Se2 2.5310(11) yes
Cu2b* Se3 2.6203(12) yes

loop_
_cod_related_entry_id
_cod_related_entry_database
_cod_related_entry_code
1 AMCSD 0009919
